data_1513254
loop_
_publ_author_name
'Akutagawa, Tomoyuki'
'Kakiuchi, Keiko'
'Hasegawa, Tatsuo'
'Nakamura, Takayoshi'
'Christensen, Christian A.'
'Becher, Jan'

_publ_section_title
;
 Langmuir&#x2212;Blodgett Films of Amphiphilic Bis(tetrathiafulvalene)
 Macrocycles with Four Alkyl Chains
;
_journal_issue 10
_journal_name_full Langmuir
_journal_page_first 4187
_journal_paper_doi 10.1021/la049950e
_journal_volume 20
_journal_year 2004
_chemical_formula_sum 'C88 H108 F8 N8 O4 S16'
_chemical_formula_weight 2006.82
_space_group_IT_number 2
_symmetry_cell_setting triclinic
_symmetry_Int_Tables_number 2
_symmetry_space_group_name_Hall '-P 1'
_symmetry_space_group_name_H-M 'P -1'
_cell_angle_alpha 101.2770(5)
_cell_angle_beta 106.6095(3)
_cell_angle_gamma 103.697(3)
_cell_formula_units_Z 1
_cell_length_a 10.3053(1)
_cell_length_b 15.147(1)
_cell_length_c 17.1861(1)
_cell_measurement_reflns_used 12565
_cell_measurement_temperature 103.1
_cell_measurement_theta_max 27.5
_cell_measurement_theta_min 2.2
_cell_volume 2395.70(17)
_computing_cell_refinement PROCESS-AUTO
_computing_data_collection PROCESS-AUTO
_computing_data_reduction CrystalStructure
_computing_publication_material 'CrystalStructure Ver. 3.5.1'
_computing_structure_refinement CRYSTALS
_computing_structure_solution 'DIRDIF99 (PATTY)'
_diffrn_detector_area_resol_mean 10.00
_diffrn_measured_fraction_theta_full 0.8882
_diffrn_measured_fraction_theta_max 0.8882
_diffrn_measurement_device_type 'Rigaku RAXIS-RAPID'
_diffrn_measurement_method \w
_diffrn_radiation_type 'Mo K\a'
_diffrn_radiation_wavelength 0.7107
_diffrn_reflns_av_R_equivalents 0.057
_diffrn_reflns_limit_h_max 12
_diffrn_reflns_limit_h_min -13
_diffrn_reflns_limit_k_max 19
_diffrn_reflns_limit_k_min 0
_diffrn_reflns_limit_l_max 21
_diffrn_reflns_limit_l_min -21
_diffrn_reflns_number 9769
_diffrn_reflns_theta_full 27.48
_diffrn_reflns_theta_max 27.48
_exptl_absorpt_coefficient_mu 0.429
_exptl_absorpt_correction_T_max 0.996
_exptl_absorpt_correction_T_min 0.664
_exptl_absorpt_correction_type multi-scan
_exptl_absorpt_process_details
;
    Higashi, T. (1995). Program for Absorption Correction.
    Rigaku Corporation, Tokyo, Japan.
;
_exptl_crystal_colour black
_exptl_crystal_density_diffrn 1.391
_exptl_crystal_density_method 'not measured'
_exptl_crystal_description plate
_exptl_crystal_F_000 1052.00
_exptl_crystal_size_max 0.40
_exptl_crystal_size_mid 0.30
_exptl_crystal_size_min 0.01
_refine_diff_density_max 0.55
_refine_diff_density_min -0.61
_refine_ls_extinction_method none
_refine_ls_goodness_of_fit_ref 1.150
_refine_ls_hydrogen_treatment refall
_refine_ls_number_parameters 613
_refine_ls_number_reflns 6085
_refine_ls_R_factor_gt 0.0560
_refine_ls_shift/su_max 0.0000
_refine_ls_structure_factor_coef Fsqd
_refine_ls_weighting_details
;
    Chebychev polynomial with 3 parameters (Carruthers & Watkin, 1979)
    1532.0300    2127.5400    654.4110
;
_refine_ls_weighting_scheme calc
_refine_ls_wR_factor_ref 0.0940
_reflns_number_gt 6037
_reflns_number_total 9769
_reflns_threshold_expression F^2^>2.0\s(F^2^)
_cod_duplicate_entry 1506850
_cod_data_source_file la049950esup1.cif
_cod_data_source_block '_aku______________________'
_cod_original_cell_volume 2395.7(2)
_cod_original_sg_symbol_H-M 'P -1       '
_cod_original_formula_sum 'C44 H54 F4 N4 O2 S8 '
_cod_database_code 1513254

loop_
_symmetry_equiv_pos_as_xyz
x,y,z
-x,-y,-z

loop_
_atom_site_label
_atom_site_type_symbol
_atom_site_fract_x
_atom_site_fract_y
_atom_site_fract_z
_atom_site_U_iso_or_equiv
_atom_site_adp_type
_atom_site_occupancy
_atom_site_symmetry_multiplicity
_atom_site_calc_flag
C(12) C 0.6895(4) 0.2216(3) 0.3420(3) 0.031(1) Uani 1.00 1 d
S(1) S 0.5143(1) -0.12825(7) 0.52281(6) 0.0223(2) Uani 1.00 1 d
S(2) S 0.5945(1) -0.04365(7) 0.39738(6) 0.0229(2) Uani 1.00 1 d
S(3) S 0.8855(1) 0.08032(7) 0.52369(6) 0.0241(2) Uani 1.00 1 d
S(4) S 0.7885(1) 0.00026(7) 0.66547(6) 0.0251(3) Uani 1.00 1 d
S(5) S 0.2170(1) -0.26804(7) 0.37027(6) 0.0227(2) Uani 1.00 1 d
S(6) S 0.3307(1) -0.20307(7) 0.24776(6) 0.0242(3) Uani 1.00 1 d
S(7) S -0.0512(1) -0.40922(7) 0.23996(7) 0.0249(3) Uani 1.00 1 d
S(8) S 0.0792(1) -0.33450(8) 0.09589(7) 0.0287(3) Uani 1.00 1 d
O(1) O 0.5611(3) -0.1673(2) 0.6813(2) 0.0260(7) Uani 1.00 1 d
O(2) O 0.7244(3) 0.1396(2) 0.3606(2) 0.0285(8) Uani 1.00 1 d
C(1) C 0.4755(4) -0.1290(3) 0.4185(3) 0.023(1) Uani 1.00 1 d
C(2) C 0.6835(4) -0.0440(3) 0.5581(3) 0.022(1) Uani 1.00 1 d
C(3) C 0.7221(4) -0.0063(3) 0.4989(3) 0.022(1) Uani 1.00 1 d
C(4) C 0.3555(4) -0.1931(3) 0.3533(3) 0.023(1) Uani 1.00 1 d
C(5) C 0.1149(4) -0.3245(3) 0.2634(3) 0.022(1) Uani 1.00 1 d
C(6) C 0.1681(4) -0.2953(3) 0.2061(3) 0.024(1) Uani 1.00 1 d
C(7) C 0.9075(4) 0.0741(3) 0.4213(3) 0.025(1) Uani 1.00 1 d
C(8) C 0.8751(4) 0.1545(3) 0.3866(3) 0.027(1) Uani 1.00 1 d
C(9) C 0.8057(4) -0.1073(3) 0.6966(3) 0.024(1) Uani 1.00 1 d
C(10) C 0.7039(4) -0.1421(3) 0.7389(3) 0.028(1) Uani 1.00 1 d
C(11) C 0.4589(4) -0.1936(3) 0.7207(3) 0.028(1) Uani 1.00 1 d
C(13) C -0.1545(4) -0.3275(3) 0.2583(3) 0.030(1) Uani 1.00 1 d
C(14) C -0.1408(4) -0.2515(3) 0.2116(3) 0.028(1) Uani 1.00 1 d
C(15) C -0.2454(4) -0.1943(3) 0.2172(3) 0.030(1) Uani 1.00 1 d
C(16) C -0.2193(4) -0.1122(3) 0.1775(3) 0.031(1) Uani 1.00 1 d
C(17) C -0.3357(5) -0.0643(3) 0.1655(3) 0.031(1) Uani 1.00 1 d
C(18) C -0.3052(5) 0.0227(3) 0.1321(3) 0.031(1) Uani 1.00 1 d
C(19) C -0.2857(5) 0.0035(3) 0.0467(3) 0.031(1) Uani 1.00 1 d
C(20) C -0.2764(5) 0.0897(3) 0.0119(3) 0.033(1) Uani 1.00 1 d
C(21) C -0.2575(5) 0.0773(3) -0.0737(3) 0.037(1) Uani 1.00 1 d
C(22) C -0.1109(5) 0.0705(4) -0.0714(3) 0.044(1) Uani 1.00 1 d
C(23) C 0.1947(5) -0.3935(3) 0.0570(3) 0.028(1) Uani 1.00 1 d
C(24) C 0.3154(4) -0.3284(3) 0.0424(3) 0.028(1) Uani 1.00 1 d
C(25) C 0.4003(5) -0.3824(3) 0.0022(3) 0.032(1) Uani 1.00 1 d
C(26) C 0.5029(5) -0.3211(3) -0.0280(3) 0.034(1) Uani 1.00 1 d
C(27) C 0.6036(5) -0.3695(3) -0.0547(3) 0.032(1) Uani 1.00 1 d
C(28) C 0.6944(5) -0.3149(3) -0.0957(3) 0.035(1) Uani 1.00 1 d
C(29) C 0.7993(5) -0.3632(3) -0.1171(3) 0.031(1) Uani 1.00 1 d
C(30) C 0.8891(5) -0.3143(3) -0.1617(3) 0.033(1) Uani 1.00 1 d
C(31) C 1.0075(5) -0.3562(3) -0.1688(3) 0.036(1) Uani 1.00 1 d
C(32) C 1.0925(5) -0.3142(3) -0.2178(3) 0.041(1) Uani 1.00 1 d
F(1) F 0.4601(2) 0.3860(2) 0.3419(1) 0.0269(6) Uani 1.00 1 d
F(2) F 0.3198(2) 0.3182(2) 0.4328(1) 0.0269(6) Uani 1.00 1 d
F(3) F 0.7279(2) 0.4776(2) 0.6820(1) 0.0272(6) Uani 1.00 1 d
F(4) F 0.8688(2) 0.5455(2) 0.5904(1) 0.0273(6) Uani 1.00 1 d
N(1) N 0.6618(4) 0.4445(3) 0.2475(2) 0.032(1) Uani 1.00 1 d
N(2) N 0.2048(4) 0.2138(3) 0.5505(2) 0.032(1) Uani 1.00 1 d
N(3) N 0.5312(4) 0.3931(3) 0.7741(3) 0.033(1) Uani 1.00 1 d
N(4) N 1.0074(4) 0.6196(3) 0.4677(2) 0.033(1) Uani 1.00 1 d
C(33) C 0.5168(4) 0.3910(3) 0.5625(3) 0.023(1) Uani 1.00 1 d
C(34) C 0.6607(4) 0.4532(3) 0.5975(2) 0.021(1) Uani 1.00 1 d
C(35) C 0.7334(4) 0.4884(3) 0.5504(3) 0.024(1) Uani 1.00 1 d
C(36) C 0.6750(4) 0.4671(3) 0.4603(3) 0.025(1) Uani 1.00 1 d
C(37) C 0.5302(4) 0.4072(3) 0.4253(2) 0.023(1) Uani 1.00 1 d
C(38) C 0.4580(4) 0.3717(3) 0.4734(3) 0.022(1) Uani 1.00 1 d
C(39) C 0.8940(4) 0.5683(3) 0.4456(3) 0.027(1) Uani 1.00 1 d
C(40) C 0.7498(4) 0.5035(3) 0.4110(3) 0.024(1) Uani 1.00 1 d
C(41) C 0.6971(4) 0.4700(3) 0.3199(3) 0.027(1) Uani 1.00 1 d
C(42) C 0.4959(4) 0.3782(3) 0.7018(3) 0.025(1) Uani 1.00 1 d
C(43) C 0.4419(4) 0.3534(3) 0.6116(3) 0.024(1) Uani 1.00 1 d
C(44) C 0.3089(4) 0.2774(3) 0.5753(3) 0.026(1) Uani 1.00 1 d
H(1) H 1.0025(4) 0.0756(3) 0.4270(3) 0.031(2) Uiso 1.00 1 c
H(2) H 0.8431(4) 0.0161(3) 0.3822(3) 0.031(2) Uiso 1.00 1 c
H(3) H 0.9060(4) 0.1562(3) 0.3397(3) 0.031(2) Uiso 1.00 1 c
H(4) H 0.9238(4) 0.2128(3) 0.4297(3) 0.031(2) Uiso 1.00 1 c
H(5) H 0.7890(4) -0.1561(3) 0.6473(3) 0.029(2) Uiso 1.00 1 c
H(6) H 0.9000(4) -0.0935(3) 0.7346(3) 0.029(2) Uiso 1.00 1 c
H(7) H 0.7176(4) -0.0934(3) 0.7875(3) 0.032(2) Uiso 1.00 1 c
H(8) H 0.7201(4) -0.1959(3) 0.7554(3) 0.032(2) Uiso 1.00 1 c
H(9) H 0.4725(4) -0.2451(3) 0.7423(3) 0.037(2) Uiso 1.00 1 c
H(10) H 0.4717(4) -0.1411(3) 0.7658(3) 0.037(2) Uiso 1.00 1 c
H(11) H 0.6953(4) 0.2631(3) 0.3929(3) 0.039(2) Uiso 1.00 1 c
H(12) H 0.7558(4) 0.2530(3) 0.3199(3) 0.039(2) Uiso 1.00 1 c
H(13) H -0.2522(4) -0.3636(3) 0.2399(3) 0.039(2) Uiso 1.00 1 c
H(14) H -0.1217(4) -0.2967(3) 0.3172(3) 0.039(2) Uiso 1.00 1 c
H(15) H -0.0462(4) -0.2092(3) 0.2357(3) 0.034(2) Uiso 1.00 1 c
H(16) H -0.1601(4) -0.2815(3) 0.1537(3) 0.034(2) Uiso 1.00 1 c
H(17) H -0.3403(4) -0.2350(3) 0.1877(3) 0.034(2) Uiso 1.00 1 c
H(18) H -0.2331(4) -0.1693(3) 0.2749(3) 0.034(2) Uiso 1.00 1 c
H(19) H -0.1313(4) -0.0661(3) 0.2133(3) 0.038(2) Uiso 1.00 1 c
H(20) H -0.2133(4) -0.1364(3) 0.1237(3) 0.038(2) Uiso 1.00 1 c
H(21) H -0.4218(5) -0.1092(3) 0.1258(3) 0.037(2) Uiso 1.00 1 c
H(22) H -0.3476(5) -0.0455(3) 0.2185(3) 0.037(2) Uiso 1.00 1 c
H(23) H -0.3817(5) 0.0484(3) 0.1277(3) 0.039(2) Uiso 1.00 1 c
H(24) H -0.2198(5) 0.0679(3) 0.1723(3) 0.039(2) Uiso 1.00 1 c
H(25) H -0.2005(5) -0.0126(3) 0.0524(3) 0.039(2) Uiso 1.00 1 c
H(26) H -0.3646(5) -0.0480(3) 0.0077(3) 0.039(2) Uiso 1.00 1 c
H(27) H -0.3617(5) 0.1054(3) 0.0073(3) 0.040(2) Uiso 1.00 1 c
H(28) H -0.1975(5) 0.1407(3) 0.0517(3) 0.040(2) Uiso 1.00 1 c
H(29) H -0.3270(5) 0.0204(3) -0.1115(3) 0.046(2) Uiso 1.00 1 c
H(30) H -0.2717(5) 0.1294(3) -0.0942(3) 0.046(2) Uiso 1.00 1 c
H(31) H -0.0957(5) 0.0182(4) -0.0516(3) 0.050(2) Uiso 1.00 1 c
H(32) H -0.1050(5) 0.0624(4) -0.1264(3) 0.050(2) Uiso 1.00 1 c
H(33) H -0.0403(5) 0.1273(4) -0.0340(3) 0.050(2) Uiso 1.00 1 c
H(34) H 0.2338(5) -0.4239(3) 0.0972(3) 0.035(2) Uiso 1.00 1 c
H(35) H 0.1375(5) -0.4398(3) 0.0046(3) 0.035(2) Uiso 1.00 1 c
H(36) H 0.2780(4) -0.2932(3) 0.0065(3) 0.032(2) Uiso 1.00 1 c
H(37) H 0.3789(4) -0.2861(3) 0.0955(3) 0.032(2) Uiso 1.00 1 c
H(38) H 0.4525(5) -0.4077(3) 0.0425(3) 0.038(2) Uiso 1.00 1 c
H(39) H 0.3341(5) -0.4328(3) -0.0451(3) 0.039(2) Uiso 1.00 1 c
H(40) H 0.4498(5) -0.3047(3) -0.0749(3) 0.039(2) Uiso 1.00 1 c
H(41) H 0.5584(5) -0.2652(3) 0.0169(3) 0.039(2) Uiso 1.00 1 c
H(42) H 0.6648(5) -0.3785(3) -0.0060(3) 0.038(2) Uiso 1.00 1 c
H(43) H 0.5478(5) -0.4294(3) -0.0943(3) 0.038(2) Uiso 1.00 1 c
H(44) H 0.6339(5) -0.3086(3) -0.1462(3) 0.041(2) Uiso 1.00 1 c
H(45) H 0.7471(5) -0.2538(3) -0.0575(3) 0.041(2) Uiso 1.00 1 c
H(46) H 0.8621(5) -0.3665(3) -0.0659(3) 0.036(2) Uiso 1.00 1 c
H(47) H 0.7459(5) -0.4255(3) -0.1526(3) 0.036(2) Uiso 1.00 1 c
H(48) H 0.8289(5) -0.3205(3) -0.2172(3) 0.038(2) Uiso 1.00 1 c
H(49) H 0.9307(5) -0.2491(3) -0.1312(3) 0.037(2) Uiso 1.00 1 c
H(50) H 1.0712(5) -0.3458(3) -0.1132(3) 0.043(2) Uiso 1.00 1 c
H(51) H 0.9659(5) -0.4223(3) -0.1954(3) 0.043(2) Uiso 1.00 1 c
H(52) H 1.1634(5) -0.3439(3) -0.2200(3) 0.047(2) Uiso 1.00 1 c
H(53) H 1.0303(5) -0.3238(3) -0.2736(3) 0.047(2) Uiso 1.00 1 c
H(54) H 1.1368(5) -0.2482(3) -0.1911(3) 0.047(2) Uiso 1.00 1 c

loop_
_atom_site_aniso_label
_atom_site_aniso_U_11
_atom_site_aniso_U_22
_atom_site_aniso_U_33
_atom_site_aniso_U_12
_atom_site_aniso_U_13
_atom_site_aniso_U_23
C(12) 0.025(2) 0.031(2) 0.042(3) 0.012(2) 0.013(2) 0.015(2)
S(1) 0.0215(5) 0.0221(5) 0.0216(5) 0.0060(4) 0.0058(4) 0.0058(4)
S(2) 0.0211(5) 0.0230(5) 0.0233(5) 0.0055(4) 0.0066(4) 0.0072(4)
S(3) 0.0217(5) 0.0238(5) 0.0250(5) 0.0056(4) 0.0069(4) 0.0066(4)
S(4) 0.0276(5) 0.0207(5) 0.0230(5) 0.0062(4) 0.0039(4) 0.0059(4)
S(5) 0.0215(5) 0.0212(5) 0.0245(5) 0.0060(4) 0.0066(4) 0.0076(4)
S(6) 0.0221(5) 0.0256(5) 0.0220(5) 0.0041(4) 0.0057(4) 0.0074(4)
S(7) 0.0214(5) 0.0211(5) 0.0306(6) 0.0053(4) 0.0077(4) 0.0077(4)
S(8) 0.0235(5) 0.0353(6) 0.0232(6) 0.0064(4) 0.0048(5) 0.0073(4)
O(1) 0.022(1) 0.029(2) 0.025(2) 0.007(1) 0.006(1) 0.009(1)
O(2) 0.021(1) 0.027(1) 0.039(2) 0.009(1) 0.010(1) 0.012(1)
C(1) 0.017(2) 0.027(2) 0.028(2) 0.009(2) 0.008(2) 0.007(2)
C(2) 0.018(2) 0.022(2) 0.022(2) 0.005(2) 0.005(2) 0.003(2)
C(3) 0.020(2) 0.024(2) 0.023(2) 0.009(2) 0.005(2) 0.005(2)
C(4) 0.025(2) 0.020(2) 0.024(2) 0.010(2) 0.006(2) 0.005(2)
C(5) 0.020(2) 0.019(2) 0.022(2) 0.005(2) 0.002(2) 0.005(2)
C(6) 0.018(2) 0.024(2) 0.025(2) 0.002(2) 0.003(2) 0.007(2)
C(7) 0.027(2) 0.029(2) 0.021(2) 0.009(2) 0.010(2) 0.005(2)
C(8) 0.021(2) 0.030(2) 0.028(2) 0.008(2) 0.006(2) 0.008(2)
C(9) 0.023(2) 0.018(2) 0.031(2) 0.010(2) 0.002(2) 0.011(2)
C(10) 0.027(2) 0.025(2) 0.027(2) 0.009(2) 0.003(2) 0.008(2)
C(11) 0.029(2) 0.030(2) 0.032(2) 0.014(2) 0.014(2) 0.012(2)
C(13) 0.024(2) 0.033(2) 0.040(3) 0.015(2) 0.014(2) 0.013(2)
C(14) 0.024(2) 0.028(2) 0.032(2) 0.010(2) 0.009(2) 0.010(2)
C(15) 0.023(2) 0.027(2) 0.036(3) 0.006(2) 0.007(2) 0.011(2)
C(16) 0.024(2) 0.032(2) 0.039(3) 0.010(2) 0.010(2) 0.013(2)
C(17) 0.031(2) 0.029(2) 0.033(2) 0.011(2) 0.011(2) 0.012(2)
C(18) 0.038(2) 0.030(2) 0.029(2) 0.017(2) 0.013(2) 0.011(2)
C(19) 0.033(2) 0.029(2) 0.035(3) 0.014(2) 0.011(2) 0.011(2)
C(20) 0.037(2) 0.031(2) 0.033(2) 0.015(2) 0.009(2) 0.010(2)
C(21) 0.042(3) 0.036(3) 0.037(3) 0.014(2) 0.015(2) 0.014(2)
C(22) 0.038(3) 0.050(3) 0.037(3) 0.005(2) 0.011(2) 0.008(2)
C(23) 0.034(2) 0.030(2) 0.023(2) 0.009(2) 0.012(2) 0.009(2)
C(24) 0.031(2) 0.029(2) 0.020(2) 0.005(2) 0.007(2) 0.004(2)
C(25) 0.038(2) 0.032(2) 0.026(2) 0.009(2) 0.013(2) 0.009(2)
C(26) 0.036(2) 0.030(2) 0.032(2) 0.007(2) 0.013(2) 0.006(2)
C(27) 0.034(2) 0.036(2) 0.026(2) 0.009(2) 0.012(2) 0.007(2)
C(28) 0.035(2) 0.034(2) 0.035(3) 0.008(2) 0.012(2) 0.007(2)
C(29) 0.028(2) 0.034(2) 0.027(2) 0.007(2) 0.005(2) 0.010(2)
C(30) 0.031(2) 0.024(2) 0.038(3) 0.007(2) 0.007(2) 0.007(2)
C(31) 0.028(2) 0.037(3) 0.042(3) 0.011(2) 0.008(2) 0.013(2)
C(32) 0.039(3) 0.035(3) 0.043(3) 0.009(2) 0.016(2) 0.003(2)
F(1) 0.023(1) 0.029(1) 0.023(1) 0.004(1) 0.004(1) 0.004(1)
F(2) 0.021(1) 0.028(1) 0.027(1) 0.004(1) 0.004(1) 0.006(1)
F(3) 0.024(1) 0.032(1) 0.021(1) 0.007(1) 0.004(1) 0.006(1)
F(4) 0.019(1) 0.029(1) 0.026(1) 0.0003(9) 0.004(1) 0.003(1)
N(1) 0.032(2) 0.034(2) 0.032(2) 0.007(2) 0.014(2) 0.010(2)
N(2) 0.029(2) 0.031(2) 0.033(2) 0.004(2) 0.012(2) 0.006(2)
N(3) 0.027(2) 0.036(2) 0.036(2) 0.007(2) 0.009(2) 0.014(2)
N(4) 0.028(2) 0.033(2) 0.034(2) 0.004(2) 0.010(2) 0.007(2)
C(33) 0.024(2) 0.019(2) 0.026(2) 0.009(2) 0.009(2) 0.007(2)
C(34) 0.022(2) 0.020(2) 0.021(2) 0.009(2) 0.003(2) 0.005(2)
C(35) 0.019(2) 0.023(2) 0.028(2) 0.008(2) 0.006(2) 0.006(2)
C(36) 0.026(2) 0.022(2) 0.032(2) 0.014(2) 0.011(2) 0.009(2)
C(37) 0.022(2) 0.021(2) 0.022(2) 0.009(2) 0.001(2) 0.004(2)
C(38) 0.020(2) 0.020(2) 0.026(2) 0.006(2) 0.008(2) 0.005(2)
C(39) 0.028(2) 0.024(2) 0.026(2) 0.009(2) 0.008(2) 0.004(2)
C(40) 0.022(2) 0.024(2) 0.022(2) 0.006(2) 0.006(2) 0.005(2)
C(41) 0.025(2) 0.021(2) 0.036(3) 0.007(2) 0.012(2) 0.010(2)
C(42) 0.024(2) 0.023(2) 0.030(2) 0.006(2) 0.012(2) 0.010(2)
C(43) 0.021(2) 0.023(2) 0.031(2) 0.008(2) 0.010(2) 0.010(2)
C(44) 0.028(2) 0.022(2) 0.029(2) 0.011(2) 0.012(2) 0.006(2)

loop_
_atom_type_symbol
_atom_type_description
_atom_type_scat_dispersion_real
_atom_type_scat_dispersion_imag
_atom_type_scat_source
H H 0.000 0.000
;
International Tables for Crystallography
(1992, Vol. C, Table 6.1.1.4)
;
C C 0.003 0.002
;
International Tables for Crystallography
(1992, Vol. C, Tables 4.2.6.8 and 6.1.1.4)
;
O O 0.011 0.006
;
International Tables for Crystallography
(1992, Vol. C, Tables 4.2.6.8 and 6.1.1.4)
;
N N 0.006 0.003
;
International Tables for Crystallography
(1992, Vol. C, Tables 4.2.6.8 and 6.1.1.4)
;
F F 0.017 0.010
;
International Tables for Crystallography
(1992, Vol. C, Tables 4.2.6.8 and 6.1.1.4)
;
S S 0.125 0.123
;
International Tables for Crystallography
(1992, Vol. C, Tables 4.2.6.8 and 6.1.1.4)
;

loop_
_geom_angle_atom_site_label_1
_geom_angle_atom_site_label_2
_geom_angle_atom_site_label_3
_geom_angle
_geom_angle_publ_flag
O(2) C(12) H(11) 108.675021 no
O(2) C(12) H(12) 109.290758 no
H(11) C(12) H(12) 109.456543 no
C(1) S(1) C(2) 94.958261 yes
C(1) S(2) C(3) 95.115784 yes
C(3) S(3) C(7) 103.644530 yes
C(2) S(4) C(9) 103.196918 yes
C(4) S(5) C(5) 96.539303 yes
C(4) S(6) C(6) 96.726786 yes
C(5) S(7) C(13) 98.686288 yes
C(6) S(8) C(23) 103.213227 yes
C(10) O(1) C(11) 111.804956 yes
C(8) O(2) C(12) 111.690712 yes
C(4) C(1) S(1) 123.270875 yes
C(4) C(1) S(2) 120.588741 yes
S(1) C(1) S(2) 116.137812 yes
C(3) C(2) S(1) 116.617932 yes
C(3) C(2) S(4) 121.313688 yes
S(1) C(2) S(4) 121.622545 yes
S(2) C(3) S(3) 121.002580 yes
S(2) C(3) C(2) 116.319400 yes
S(3) C(3) C(2) 122.561889 yes
S(5) C(4) S(6) 114.091253 yes
S(5) C(4) C(1) 123.489396 yes
S(6) C(4) C(1) 122.410717 yes
C(6) C(5) S(5) 116.557754 yes
C(6) C(5) S(7) 125.828714 yes
S(5) C(5) S(7) 117.521171 yes
S(6) C(6) S(8) 118.789483 yes
S(6) C(6) C(5) 116.013196 yes
S(8) C(6) C(5) 124.897582 yes
C(8) C(7) H(1) 109.468839 no
C(8) C(7) H(2) 107.913443 no
C(8) C(7) S(3) 112.595213 yes
H(1) C(7) H(2) 109.460074 no
H(1) C(7) S(3) 109.041630 no
H(2) C(7) S(3) 108.312954 no
H(3) C(8) H(4) 109.462280 no
H(3) C(8) O(2) 109.901925 no
H(3) C(8) C(7) 109.768171 no
H(4) C(8) O(2) 109.518092 no
H(4) C(8) C(7) 109.116385 no
O(2) C(8) C(7) 109.057032 yes
C(10) C(9) H(5) 108.530476 no
C(10) C(9) H(6) 108.456492 no
C(10) C(9) S(4) 113.276663 yes
H(5) C(9) H(6) 109.463358 no
H(5) C(9) S(4) 108.728228 no
H(6) C(9) S(4) 108.338394 no
H(7) C(10) H(8) 109.461036 no
H(7) C(10) O(1) 109.374587 no
H(7) C(10) C(9) 109.502965 no
H(8) C(10) O(1) 109.572753 no
H(8) C(10) C(9) 109.526754 no
O(1) C(10) C(9) 109.389101 yes
H(9) C(11) H(10) 109.460230 no
H(9) C(11) O(1) 109.337093 no
H(10) C(11) O(1) 109.072902 no
C(14) C(13) H(13) 108.437204 no
C(14) C(13) H(14) 108.234915 no
C(14) C(13) S(7) 113.679293 yes
H(13) C(13) H(14) 109.458505 no
H(13) C(13) S(7) 108.468522 no
H(14) C(13) S(7) 108.507897 no
C(15) C(14) H(15) 108.743493 no
C(15) C(14) H(16) 108.791579 no
C(15) C(14) C(13) 112.282446 yes
H(15) C(14) H(16) 109.459333 no
H(15) C(14) C(13) 108.925858 no
H(16) C(14) C(13) 108.606051 no
C(16) C(15) H(17) 108.716805 no
C(16) C(15) H(18) 109.084387 no
C(16) C(15) C(14) 111.222193 yes
H(17) C(15) H(18) 109.455249 no
H(17) C(15) C(14) 109.182701 no
H(18) C(15) C(14) 109.157747 no
C(17) C(16) H(19) 108.513660 no
C(17) C(16) H(20) 108.566090 no
C(17) C(16) C(15) 113.993436 yes
H(19) C(16) H(20) 109.461520 no
H(19) C(16) C(15) 108.095738 no
H(20) C(16) C(15) 108.148670 no
C(18) C(17) H(21) 107.480766 no
C(18) C(17) H(22) 108.877789 no
C(18) C(17) C(16) 114.419798 yes
H(21) C(17) H(22) 109.463877 no
H(21) C(17) C(16) 108.247712 no
H(22) C(17) C(16) 108.277763 no
C(19) C(18) H(23) 108.207959 no
C(19) C(18) H(24) 107.882218 no
C(19) C(18) C(17) 115.150990 yes
H(23) C(18) H(24) 109.456111 no
H(23) C(18) C(17) 108.614661 no
H(24) C(18) C(17) 107.436436 no
C(20) C(19) H(25) 108.584104 no
C(20) C(19) H(26) 108.740720 no
C(20) C(19) C(18) 112.160085 yes
H(25) C(19) H(26) 109.461093 no
H(25) C(19) C(18) 109.161095 no
H(26) C(19) C(18) 108.702783 no
C(21) C(20) H(27) 108.125540 no
C(21) C(20) H(28) 107.761910 no
C(21) C(20) C(19) 116.066614 yes
H(27) C(20) H(28) 109.458967 no
H(27) C(20) C(19) 107.576501 no
H(28) C(20) C(19) 107.739156 no
C(22) C(21) H(29) 107.854875 no
C(22) C(21) H(30) 108.574535 no
C(22) C(21) C(20) 113.716182 yes
H(29) C(21) H(30) 109.458207 no
H(29) C(21) C(20) 108.176712 no
H(30) C(21) C(20) 108.998112 no
H(31) C(22) H(32) 109.473485 no
H(31) C(22) H(33) 109.471423 no
H(31) C(22) C(21) 109.434382 no
H(32) C(22) H(33) 109.473462 no
H(32) C(22) C(21) 110.260595 no
H(33) C(22) C(21) 108.710230 no
C(24) C(23) H(34) 108.620943 no
C(24) C(23) H(35) 107.724950 no
C(24) C(23) S(8) 114.660115 yes
H(34) C(23) H(35) 109.457500 no
H(34) C(23) S(8) 108.190299 no
H(35) C(23) S(8) 108.110000 no
C(25) C(24) H(36) 109.248215 no
C(25) C(24) H(37) 108.075506 no
C(25) C(24) C(23) 112.516636 yes
H(36) C(24) H(37) 109.460319 no
H(36) C(24) C(23) 109.168561 no
H(37) C(24) C(23) 108.326446 no
C(26) C(25) H(38) 108.767446 no
C(26) C(25) H(39) 108.337865 no
C(26) C(25) C(24) 113.114497 yes
H(38) C(25) H(39) 109.462762 no
H(38) C(25) C(24) 109.218926 no
H(39) C(25) C(24) 107.888085 no
C(27) C(26) H(40) 108.539585 no
C(27) C(26) H(41) 108.478167 no
C(27) C(26) C(25) 113.267331 yes
H(40) C(26) H(41) 109.458487 no
H(40) C(26) C(25) 108.791619 no
H(41) C(26) C(25) 108.258076 no
C(28) C(27) H(42) 108.557814 no
C(28) C(27) H(43) 108.053535 no
C(28) C(27) C(26) 114.300549 yes
H(42) C(27) H(43) 109.460445 no
H(42) C(27) C(26) 108.272184 no
H(43) C(27) C(26) 108.128465 no
C(29) C(28) H(44) 108.927826 no
C(29) C(28) H(45) 108.396754 no
C(29) C(28) C(27) 112.546109 yes
H(44) C(28) H(45) 109.457644 no
H(44) C(28) C(27) 108.994608 no
H(45) C(28) C(27) 108.479514 no
C(30) C(29) H(46) 107.849224 no
C(30) C(29) H(47) 108.102929 no
C(30) C(29) C(28) 115.249611 yes
H(46) C(29) H(47) 109.459238 no
H(46) C(29) C(28) 108.317738 no
H(47) C(29) C(28) 107.773029 no
C(31) C(30) H(48) 108.500133 no
C(31) C(30) H(49) 108.834522 no
C(31) C(30) C(29) 112.886181 yes
H(48) C(30) H(49) 109.456983 no
H(48) C(30) C(29) 108.491272 no
H(49) C(30) C(29) 108.630440 no
C(32) C(31) H(50) 107.781624 no
C(32) C(31) H(51) 108.472826 no
C(32) C(31) C(30) 114.525037 yes
H(50) C(31) H(51) 109.452222 no
H(50) C(31) C(30) 108.116514 no
H(51) C(31) C(30) 108.417705 no
H(52) C(32) H(53) 109.474207 no
H(52) C(32) H(54) 109.472534 no
H(52) C(32) C(31) 109.952959 no
H(53) C(32) H(54) 109.475447 no
H(53) C(32) C(31) 108.873084 no
H(54) C(32) C(31) 109.577233 no
C(34) C(33) C(38) 112.793959 yes
C(34) C(33) C(43) 123.499337 yes
C(38) C(33) C(43) 123.706618 yes
C(35) C(34) F(3) 117.997604 yes
C(35) C(34) C(33) 123.633990 yes
F(3) C(34) C(33) 118.367686 yes
C(36) C(35) F(4) 118.317008 yes
C(36) C(35) C(34) 123.479275 yes
F(4) C(35) C(34) 118.195769 yes
C(37) C(36) C(40) 123.021113 yes
C(37) C(36) C(35) 113.120427 yes
C(40) C(36) C(35) 123.826672 yes
C(38) C(37) F(1) 117.922726 yes
C(38) C(37) C(36) 122.866839 yes
F(1) C(37) C(36) 119.196543 yes
F(2) C(38) C(33) 118.875512 yes
F(2) C(38) C(37) 116.997805 yes
C(33) C(38) C(37) 124.063638 yes
C(40) C(39) N(4) 175.499044 yes
C(41) C(40) C(36) 122.614956 yes
C(41) C(40) C(39) 112.999945 yes
C(36) C(40) C(39) 123.915888 yes
N(1) C(41) C(40) 176.672593 yes
C(43) C(42) N(3) 175.138522 yes
C(44) C(43) C(33) 122.973044 yes
C(44) C(43) C(42) 112.531102 yes
C(33) C(43) C(42) 124.137765 yes
N(2) C(44) C(43) 175.474415 yes

loop_
_geom_bond_atom_site_label_1
_geom_bond_atom_site_label_2
_geom_bond_distance
_geom_bond_publ_flag
C(12) O(2) 1.440167 yes
C(12) H(11) 0.950000 no
C(12) H(12) 0.950054 no
S(1) C(1) 1.718955 yes
S(1) C(2) 1.754116 yes
S(2) C(1) 1.730252 yes
S(2) C(3) 1.744139 yes
S(3) C(3) 1.749819 yes
S(3) C(7) 1.824054 yes
S(4) C(2) 1.748728 yes
S(4) C(9) 1.842627 yes
S(5) C(4) 1.735278 yes
S(5) C(5) 1.750951 yes
S(6) C(4) 1.728922 yes
S(6) C(6) 1.756313 yes
S(7) C(5) 1.760830 yes
S(7) C(13) 1.852178 yes
S(8) C(6) 1.758181 yes
S(8) C(23) 1.840755 yes
O(1) C(10) 1.429791 yes
O(1) C(11) 1.428317 yes
O(2) C(8) 1.435693 yes
C(1) C(4) 1.392876 yes
C(2) C(3) 1.367216 yes
C(5) C(6) 1.353485 yes
C(7) C(8) 1.520724 yes
C(7) H(1) 0.949977 no
C(7) H(2) 0.950023 no
C(8) H(3) 0.950039 no
C(8) H(4) 0.950016 no
C(9) C(10) 1.493898 yes
C(9) H(5) 0.949963 no
C(9) H(6) 0.950021 no
C(10) H(7) 0.950004 no
C(10) H(8) 0.949955 no
C(11) H(9) 0.950076 no
C(11) H(10) 0.950022 no
C(13) C(14) 1.527726 yes
C(13) H(13) 0.950017 no
C(13) H(14) 0.950061 no
C(14) C(15) 1.547239 yes
C(14) H(15) 0.950040 no
C(14) H(16) 0.949976 no
C(15) C(16) 1.536316 yes
C(15) H(17) 0.950015 no
C(15) H(18) 0.950021 no
C(16) C(17) 1.528099 yes
C(16) H(19) 0.949995 no
C(16) H(20) 0.949957 no
C(17) C(18) 1.538971 yes
C(17) H(21) 0.949999 no
C(17) H(22) 0.949998 no
C(18) C(19) 1.519380 yes
C(18) H(23) 0.950010 no
C(18) H(24) 0.950007 no
C(19) C(20) 1.533520 yes
C(19) H(25) 0.949957 no
C(19) H(26) 0.949977 no
C(20) C(21) 1.519529 yes
C(20) H(27) 0.949969 no
C(20) H(28) 0.949969 no
C(21) C(22) 1.528430 yes
C(21) H(29) 0.950042 no
C(21) H(30) 0.949991 no
C(22) H(31) 0.950026 no
C(22) H(32) 0.950034 no
C(22) H(33) 0.950054 no
C(23) C(24) 1.510261 yes
C(23) H(34) 0.950052 no
C(23) H(35) 0.950073 no
C(24) C(25) 1.540685 yes
C(24) H(36) 0.950019 no
C(24) H(37) 0.950033 no
C(25) C(26) 1.512748 yes
C(25) H(38) 0.949990 no
C(25) H(39) 0.949961 no
C(26) C(27) 1.525444 yes
C(26) H(40) 0.950019 no
C(26) H(41) 0.950007 no
C(27) C(28) 1.514617 yes
C(27) H(42) 0.949935 no
C(27) H(43) 0.949969 no
C(28) C(29) 1.529248 yes
C(28) H(44) 0.950029 no
C(28) H(45) 0.950022 no
C(29) C(30) 1.516479 yes
C(29) H(46) 0.950035 no
C(29) H(47) 0.949987 no
C(30) C(31) 1.524539 yes
C(30) H(48) 0.949997 no
C(30) H(49) 0.950001 no
C(31) C(32) 1.499685 yes
C(31) H(50) 0.950126 no
C(31) H(51) 0.950029 no
C(32) H(52) 0.950000 no
C(32) H(53) 0.949975 no
C(32) H(54) 0.950040 no
F(1) C(37) 1.341130 yes
F(2) C(38) 1.354909 yes
F(3) C(34) 1.349462 yes
F(4) C(35) 1.346648 yes
N(1) C(41) 1.148229 yes
N(2) C(44) 1.161375 yes
N(3) C(42) 1.149196 yes
N(4) C(39) 1.145694 yes
C(33) C(34) 1.433821 yes
C(33) C(38) 1.416885 yes
C(33) C(43) 1.408604 yes
C(34) C(35) 1.351835 yes
C(35) C(36) 1.429515 yes
C(36) C(37) 1.430010 yes
C(36) C(40) 1.404295 yes
C(37) C(38) 1.364729 yes
C(39) C(40) 1.449598 yes
C(40) C(41) 1.440134 yes
C(42) C(43) 1.425684 yes
C(43) C(44) 1.441198 yes

loop_
_geom_contact_atom_site_label_1
_geom_contact_atom_site_label_2
_geom_contact_distance
_geom_contact_publ_flag
_geom_contact_site_symmetry_2
C(12) C(8) 2.379849 yes 55501
C(12) H(3) 2.653380 no 55501
C(12) H(4) 2.503733 no 55501
S(1) S(2) 2.927296 yes 55501
S(1) S(4) 3.058048 yes 55501
S(1) S(5) 3.303005 yes 55501
S(1) O(1) 2.831344 yes 55501
S(1) C(3) 2.663687 yes 55501
S(1) C(4) 2.742612 yes 55501
S(1) C(9) 3.476455 yes 55501
S(1) H(5) 3.197629 no 55501
S(2) S(1) 2.927296 yes 55501
S(2) S(3) 3.041026 yes 55501
S(2) S(6) 3.209442 yes 55501
S(2) O(2) 3.050076 yes 55501
S(2) C(2) 2.650633 yes 55501
S(2) C(4) 2.717843 yes 55501
S(2) C(7) 3.159267 yes 55501
S(2) H(2) 2.612937 no 55501
S(2) H(22) 3.291418 no 65501
S(3) S(2) 3.041026 yes 55501
S(3) S(4) 3.221965 yes 55501
S(3) O(2) 3.232737 yes 55501
S(3) C(2) 2.739773 yes 55501
S(3) C(7) 1.824054 yes 55501
S(3) C(8) 2.787710 yes 55501
S(3) N(2) 3.277746 yes 65501
S(3) H(1) 2.315233 no 55501
S(3) H(2) 2.306229 no 55501
S(3) H(4) 2.836268 no 55501
S(4) S(1) 3.058048 yes 55501
S(4) S(3) 3.221965 yes 55501
S(4) O(1) 3.134878 yes 55501
S(4) C(3) 2.722597 yes 55501
S(4) C(9) 1.842627 yes 55501
S(4) C(10) 2.793310 yes 55501
S(4) H(5) 2.328467 no 55501
S(4) H(6) 2.323650 no 55501
S(4) H(7) 2.914132 no 55501
S(5) S(1) 3.303005 yes 55501
S(5) S(6) 2.906826 yes 55501
S(5) S(7) 3.002604 yes 55501
S(5) C(1) 2.760189 yes 55501
S(5) C(6) 2.648944 yes 55501
S(5) C(13) 3.556675 yes 55501
S(5) H(14) 3.242219 no 55501
S(5) H(15) 3.444492 no 55501
S(6) S(2) 3.209442 yes 55501
S(6) S(5) 2.906826 yes 55501
S(6) S(8) 3.024908 yes 55501
S(6) C(1) 2.740577 yes 55501
S(6) C(5) 2.646069 yes 55501
S(6) C(23) 3.576761 yes 55501
S(6) H(30) 3.022601 no 55502
S(6) H(34) 3.526179 no 55501
S(6) H(37) 2.903212 no 55501
S(7) S(5) 3.002604 yes 55501
S(7) S(8) 3.390352 yes 55501
S(7) C(6) 2.778955 yes 55501
S(7) C(13) 1.852178 yes 55501
S(7) C(14) 2.835024 yes 55501
S(7) H(13) 2.334078 no 55501
S(7) H(14) 2.334599 no 55501
S(7) H(15) 3.034003 no 55501
S(7) H(16) 2.897331 no 55501
S(7) H(51) 2.924182 no 64502
S(7) H(52) 3.558739 no 64502
S(8) S(6) 3.024908 yes 55501
S(8) S(7) 3.390352 yes 55501
S(8) C(5) 2.765139 yes 55501
S(8) C(23) 1.840755 yes 55501
S(8) C(24) 2.826502 yes 55501
S(8) H(15) 3.493043 no 55501
S(8) H(16) 3.120913 no 55501
S(8) H(30) 3.276763 no 55502
S(8) H(33) 3.578099 no 55502
S(8) H(34) 2.320097 no 55501
S(8) H(35) 2.319106 no 55501
S(8) H(35) 3.395574 no 54502
S(8) H(36) 2.918624 no 55501
S(8) H(37) 3.002919 no 55501
O(1) S(1) 2.831344 yes 55501
O(1) S(4) 3.134878 yes 55501
O(1) C(2) 3.395544 yes 55501
O(1) C(9) 2.386260 yes 55501
O(1) H(5) 2.553646 no 55501
O(1) H(6) 3.195207 no 55501
O(1) H(7) 1.961639 no 55501
O(1) H(8) 1.963860 no 55501
O(1) H(9) 1.959953 no 55501
O(1) H(10) 1.956896 no 55501
O(2) S(2) 3.050076 yes 55501
O(2) S(3) 3.232737 yes 55501
O(2) C(3) 3.548111 yes 55501
O(2) C(7) 2.408225 yes 55501
O(2) H(1) 3.214429 no 55501
O(2) H(2) 2.495751 no 55501
O(2) H(3) 1.972918 no 55501
O(2) H(4) 1.968536 no 55501
O(2) H(11) 1.962842 no 55501
O(2) H(12) 1.969952 no 55501
O(2) H(22) 3.110270 no 65501
O(2) H(24) 3.458766 no 65501
C(1) S(5) 2.760189 yes 55501
C(1) S(6) 2.740577 yes 55501
C(1) C(2) 2.559872 yes 55501
C(1) C(3) 2.563977 yes 55501
C(2) S(2) 2.650633 yes 55501
C(2) S(3) 2.739773 yes 55501
C(2) O(1) 3.395544 yes 55501
C(2) C(1) 2.559872 yes 55501
C(2) C(9) 2.815066 yes 55501
C(2) H(5) 2.712883 no 55501
C(2) H(6) 3.543855 no 55501
C(3) S(1) 2.663687 yes 55501
C(3) S(4) 2.722597 yes 55501
C(3) O(2) 3.548111 yes 55501
C(3) C(1) 2.563977 yes 55501
C(3) C(7) 2.809786 yes 55501
C(3) H(1) 3.514988 no 55501
C(3) H(2) 2.681121 no 55501
C(4) S(1) 2.742612 yes 55501
C(4) S(2) 2.717843 yes 55501
C(4) C(5) 2.601744 yes 55501
C(4) C(6) 2.604837 yes 55501
C(5) S(6) 2.646069 yes 55501
C(5) S(8) 2.765139 yes 55501
C(5) C(4) 2.601744 yes 55501
C(5) C(13) 2.741565 yes 55501
C(5) C(14) 3.062584 yes 55501
C(5) H(13) 3.577306 no 55501
C(5) H(14) 2.932607 no 55501
C(5) H(15) 2.698481 no 55501
C(5) H(16) 3.210591 no 55501
C(5) H(51) 3.597262 no 64502
C(6) S(5) 2.648944 yes 55501
C(6) S(7) 2.778955 yes 55501
C(6) C(4) 2.604837 yes 55501
C(6) C(14) 3.424681 yes 55501
C(6) C(23) 2.821187 yes 55501
C(6) C(24) 3.567530 yes 55501
C(6) H(15) 2.930134 no 55501
C(6) H(16) 3.310970 no 55501
C(6) H(30) 3.597997 no 55502
C(6) H(34) 2.770748 no 55501
C(6) H(37) 3.266758 no 55501
C(7) S(2) 3.159267 yes 55501
C(7) S(3) 1.824054 yes 55501
C(7) O(2) 2.408225 yes 55501
C(7) C(3) 2.809786 yes 55501
C(7) N(2) 3.161828 yes 65501
C(7) H(3) 2.047547 no 55501
C(7) H(4) 2.039947 no 55501
C(7) H(22) 3.518625 no 65501
C(8) C(12) 2.379849 yes 55501
C(8) S(3) 2.787710 yes 55501
C(8) N(2) 3.518392 yes 65501
C(8) H(1) 2.044028 no 55501
C(8) H(2) 2.025804 no 55501
C(8) H(11) 2.764005 no 55501
C(8) H(12) 2.404810 no 55501
C(8) H(22) 3.504780 no 65501
C(8) H(24) 3.418057 no 65501
C(9) S(1) 3.476455 yes 55501
C(9) S(4) 1.842627 yes 55501
C(9) O(1) 2.386260 yes 55501
C(9) C(2) 2.815066 yes 55501
C(9) H(7) 2.020362 no 55501
C(9) H(8) 2.020601 no 55501
C(10) S(4) 2.793310 yes 55501
C(10) C(11) 2.366755 yes 55501
C(10) H(5) 2.009028 no 55501
C(10) H(6) 2.008205 no 55501
C(10) H(9) 2.545023 no 55501
C(10) H(10) 2.566649 no 55501
C(11) C(10) 2.366755 yes 55501
C(11) H(7) 2.526349 no 55501
C(11) H(8) 2.596392 no 55501
C(13) S(5) 3.556675 yes 55501
C(13) S(7) 1.852178 yes 55501
C(13) C(5) 2.741565 yes 55501
C(13) C(15) 2.553516 yes 55501
C(13) H(15) 2.044023 no 55501
C(13) H(16) 2.040222 no 55501
C(13) H(17) 2.775889 no 55501
C(13) H(18) 2.693615 no 55501
C(14) S(7) 2.835024 yes 55501
C(14) C(5) 3.062584 yes 55501
C(14) C(6) 3.424681 yes 55501
C(14) C(15) 1.547239 yes 55501
C(14) C(16) 2.544628 yes 55501
C(14) H(13) 2.038262 no 55501
C(14) H(14) 2.035905 no 55501
C(14) H(17) 2.064569 no 55501
C(14) H(18) 2.064280 no 55501
C(14) H(19) 2.781076 no 55501
C(14) H(20) 2.623320 no 55501
C(15) C(13) 2.553516 yes 55501
C(15) C(14) 1.547239 yes 55501
C(15) C(17) 2.569943 yes 55501
C(15) H(13) 2.656401 no 55501
C(15) H(14) 2.777325 no 55501
C(15) H(15) 2.059418 no 55501
C(15) H(16) 2.059940 no 55501
C(15) H(19) 2.041914 no 55501
C(15) H(20) 2.042515 no 55501
C(15) H(21) 2.775055 no 55501
C(15) H(22) 2.702109 no 55501
C(16) C(14) 2.544628 yes 55501
C(16) C(18) 2.578370 yes 55501
C(16) C(19) 3.134043 yes 55501
C(16) H(15) 2.671711 no 55501
C(16) H(16) 2.755485 no 55501
C(16) H(17) 2.049266 no 55501
C(16) H(18) 2.053589 no 55501
C(16) H(21) 2.036347 no 55501
C(16) H(22) 2.036701 no 55501
C(16) H(23) 3.372235 no 55501
C(16) H(24) 2.747529 no 55501
C(16) H(25) 2.882191 no 55501
C(16) H(26) 3.316824 no 55501
C(17) C(15) 2.569943 yes 55501
C(17) C(19) 2.581572 yes 55501
C(17) H(17) 2.677111 no 55501
C(17) H(18) 2.830527 no 55501
C(17) H(19) 2.039482 no 55501
C(17) H(20) 2.040073 no 55501
C(17) H(23) 2.050444 no 55501
C(17) H(24) 2.036452 no 55501
C(17) H(25) 2.822583 no 55501
C(17) H(26) 2.709422 no 55501
C(18) C(16) 2.578370 yes 55501
C(18) C(20) 2.533364 yes 55501
C(18) H(19) 2.722500 no 55501
C(18) H(20) 2.782936 no 55501
C(18) H(21) 2.036976 no 55501
C(18) H(22) 2.053534 no 55501
C(18) H(25) 2.039221 no 55501
C(18) H(26) 2.033872 no 55501
C(18) H(27) 2.683133 no 55501
C(18) H(28) 2.691189 no 55501
C(18) H(54) 3.246163 no 65502
C(19) C(16) 3.134043 yes 55501
C(19) C(17) 2.581572 yes 55501
C(19) C(21) 2.590083 yes 55501
C(19) C(22) 3.229154 yes 55501
C(19) H(19) 3.348842 no 55501
C(19) H(20) 2.843186 no 55501
C(19) H(21) 2.755413 no 55501
C(19) H(22) 3.373771 no 55501
C(19) H(23) 2.028073 no 55501
C(19) H(24) 2.024220 no 55501
C(19) H(27) 2.033217 no 55501
C(19) H(28) 2.035154 no 55501
C(19) H(29) 2.702415 no 55501
C(19) H(30) 3.375494 no 55501
C(19) H(31) 2.927489 no 55501
C(19) H(33) 3.551199 no 55501
C(20) C(18) 2.533364 yes 55501
C(20) C(22) 2.552118 yes 55501
C(20) H(23) 2.632640 no 55501
C(20) H(24) 2.753340 no 55501
C(20) H(25) 2.045151 no 55501
C(20) H(26) 2.047009 no 55501
C(20) H(29) 2.027860 no 55501
C(20) H(30) 2.037474 no 55501
C(20) H(31) 2.736606 no 55501
C(20) H(32) 3.362058 no 55501
C(20) H(33) 2.735575 no 55501
C(20) H(36) 3.161944 no 55502
C(20) H(49) 3.540830 no 65502
C(20) H(54) 3.202544 no 65502
C(21) C(19) 2.590083 yes 55501
C(21) H(25) 2.774316 no 55501
C(21) H(26) 2.776447 no 55501
C(21) H(27) 2.027204 no 55501
C(21) H(28) 2.022900 no 55501
C(21) H(31) 2.050590 no 55501
C(21) H(32) 2.060177 no 55501
C(21) H(33) 2.042134 no 55501
C(21) H(36) 3.325673 no 55502
C(22) C(19) 3.229154 yes 55501
C(22) C(20) 2.552118 yes 55501
C(22) H(25) 2.929557 no 55501
C(22) H(25) 3.466662 no 55502
C(22) H(26) 3.560238 no 55501
C(22) H(27) 3.340303 no 55501
C(22) H(28) 2.655531 no 55501
C(22) H(29) 2.032021 no 55501
C(22) H(30) 2.040493 no 55501
C(22) H(31) 3.270635 no 55502
C(23) S(6) 3.576761 yes 55501
C(23) S(8) 1.840755 yes 55501
C(23) C(6) 2.821187 yes 55501
C(23) C(25) 2.537071 yes 55501
C(23) H(35) 3.464844 no 54502
C(23) H(36) 2.031167 no 55501
C(23) H(37) 2.021322 no 55501
C(23) H(38) 2.791330 no 55501
C(23) H(39) 2.632743 no 55501
C(23) H(46) 3.582201 no 64502
C(23) H(47) 3.544998 no 64502
C(24) S(8) 2.826502 yes 55501
C(24) C(6) 3.567530 yes 55501
C(24) C(25) 1.540685 yes 55501
C(24) C(26) 2.547943 yes 55501
C(24) H(17) 3.464157 no 65501
C(24) H(21) 3.474215 no 65501
C(24) H(27) 3.598919 no 55502
C(24) H(30) 3.146227 no 55502
C(24) H(34) 2.024793 no 55501
C(24) H(35) 2.014251 no 55501
C(24) H(38) 2.059074 no 55501
C(24) H(39) 2.043341 no 55501
C(24) H(40) 2.783912 no 55501
C(24) H(41) 2.651309 no 55501
C(25) C(23) 2.537071 yes 55501
C(25) C(24) 1.540685 yes 55501
C(25) C(27) 2.537420 yes 55501
C(25) H(17) 3.436517 no 65501
C(25) H(34) 2.737593 no 55501
C(25) H(35) 2.655858 no 55501
C(25) H(36) 2.059437 no 55501
C(25) H(37) 2.045619 no 55501
C(25) H(40) 2.028996 no 55501
C(25) H(41) 2.022724 no 55501
C(25) H(42) 2.756620 no 55501
C(25) H(42) 3.539556 no 64502
C(25) H(43) 2.656544 no 55501
C(25) H(43) 3.593708 no 64502
C(26) C(24) 2.547943 yes 55501
C(26) C(28) 2.553950 yes 55501
C(26) N(1) 3.561442 yes 65502
C(26) H(17) 3.426115 no 65501
C(26) H(20) 3.476807 no 65501
C(26) H(21) 3.495358 no 65501
C(26) H(36) 2.655629 no 55501
C(26) H(37) 2.801351 no 55501
C(26) H(38) 2.028693 no 55501
C(26) H(39) 2.023631 no 55501
C(26) H(42) 2.034212 no 55501
C(26) H(43) 2.032537 no 55501
C(26) H(44) 2.754107 no 55501
C(26) H(45) 2.710659 no 55501
C(27) C(25) 2.537420 yes 55501
C(27) C(29) 2.531574 yes 55501
C(27) N(1) 3.408462 yes 65502
C(27) H(16) 3.485777 no 65501
C(27) H(38) 2.644030 no 55501
C(27) H(38) 3.345373 no 64502
C(27) H(39) 2.779138 no 55501
C(27) H(40) 2.037423 no 55501
C(27) H(41) 2.036691 no 55501
C(27) H(44) 2.033052 no 55501
C(27) H(45) 2.027013 no 55501
C(27) H(46) 2.715430 no 55501
C(27) H(47) 2.672954 no 55501
C(28) C(26) 2.553950 yes 55501
C(28) C(30) 2.572308 yes 55501
C(28) H(40) 2.679415 no 55501
C(28) H(41) 2.785052 no 55501
C(28) H(42) 2.027871 no 55501
C(28) H(43) 2.021958 no 55501
C(28) H(46) 2.038230 no 55501
C(28) H(47) 2.031743 no 55501
C(28) H(48) 2.816180 no 55501
C(28) H(49) 2.689549 no 55501
C(29) C(27) 2.531574 yes 55501
C(29) C(31) 2.534198 yes 55501
C(29) H(34) 3.257046 no 64502
C(29) H(42) 2.674874 no 55501
C(29) H(43) 2.716560 no 55501
C(29) H(44) 2.045405 no 55501
C(29) H(45) 2.039153 no 55501
C(29) H(48) 2.028802 no 55501
C(29) H(49) 2.030439 no 55501
C(29) H(50) 2.731463 no 55501
C(29) H(51) 2.672167 no 55501
C(30) C(28) 2.572308 yes 55501
C(30) C(32) 2.543884 yes 55501
C(30) H(28) 3.354614 no 65502
C(30) H(33) 3.599544 no 65502
C(30) H(44) 2.738456 no 55501
C(30) H(45) 2.772017 no 55501
C(30) H(46) 2.021254 no 55501
C(30) H(47) 2.024220 no 55501
C(30) H(50) 2.031696 no 55501
C(30) H(51) 2.035183 no 55501
C(30) H(52) 3.351639 no 55501
C(30) H(53) 2.723796 no 55501
C(30) H(54) 2.738171 no 55501
C(31) C(29) 2.534198 yes 55501
C(31) H(28) 3.269483 no 65502
C(31) H(35) 3.503956 no 65501
C(31) H(36) 3.250952 no 65501
C(31) H(46) 2.628338 no 55501
C(31) H(47) 2.765015 no 55501
C(31) H(48) 2.036131 no 55501
C(31) H(49) 2.040063 no 55501
C(31) H(52) 2.030741 no 55501
C(31) H(53) 2.018214 no 55501
C(31) H(54) 2.026435 no 55501
C(32) C(30) 2.543884 yes 55501
C(32) H(24) 3.493399 no 65502
C(32) H(28) 3.190240 no 65502
C(32) H(48) 2.698928 no 55501
C(32) H(49) 2.754652 no 55501
C(32) H(50) 2.005515 no 55501
C(32) H(51) 2.013575 no 55501
F(1) F(2) 2.607946 yes 55501
F(1) N(1) 3.058173 yes 55501
F(1) C(36) 2.390527 yes 55501
F(1) C(38) 2.318465 yes 55501
F(1) C(40) 2.849695 yes 55501
F(1) C(41) 2.639759 yes 55501
F(1) H(11) 3.416612 no 55501
F(1) H(44) 3.110580 no 65502
F(1) H(47) 3.585511 no 65502
F(1) H(48) 2.926451 no 65502
F(2) F(1) 2.607946 yes 55501
F(2) N(2) 3.120460 yes 55501
F(2) C(33) 2.386937 yes 55501
F(2) C(37) 2.318851 yes 55501
F(2) C(43) 2.853857 yes 55501
F(2) C(44) 2.666614 yes 55501
F(2) H(48) 3.592017 no 65502
F(3) F(4) 2.621603 yes 55501
F(3) N(3) 3.106441 yes 55501
F(3) C(33) 2.390717 yes 55501
F(3) C(35) 2.315435 yes 55501
F(3) C(42) 2.657250 yes 55501
F(3) C(43) 2.852487 yes 55501
F(4) F(3) 2.621603 yes 55501
F(4) N(4) 3.105000 yes 55501
F(4) C(34) 2.315424 yes 55501
F(4) C(36) 2.383961 yes 55501
F(4) C(39) 2.654729 yes 55501
F(4) C(40) 2.850191 yes 55501
N(1) S(7) 3.302031 yes 66501
N(1) C(13) 3.464974 yes 66501
N(1) C(26) 3.561442 yes 65502
N(1) C(27) 3.408462 yes 65502
N(1) F(1) 3.058173 yes 55501
N(1) C(36) 3.566316 yes 55501
N(1) C(39) 3.400049 yes 55501
N(1) C(40) 2.587285 yes 55501
N(1) H(12) 3.599170 no 55501
N(1) H(13) 2.872597 no 66501
N(1) H(39) 3.461126 no 65502
N(1) H(40) 3.006372 no 65502
N(1) H(43) 2.815916 no 65502
N(1) H(44) 3.023853 no 65502
N(2) F(2) 3.120460 yes 55501
N(2) C(33) 3.592105 yes 55501
N(2) C(42) 3.380612 yes 55501
N(2) C(43) 2.600567 yes 55501
N(3) F(3) 3.106441 yes 55501
N(3) C(33) 3.590409 yes 55501
N(3) C(43) 2.572589 yes 55501
N(3) C(44) 3.357905 yes 55501
N(4) S(5) 3.436087 yes 66501
N(4) F(4) 3.105000 yes 55501
N(4) C(40) 2.593318 yes 55501
N(4) C(41) 3.388203 yes 55501
N(4) H(14) 3.191059 no 66501
C(33) F(2) 2.386937 yes 55501
C(33) F(3) 2.390717 yes 55501
C(33) N(2) 3.592105 yes 55501
C(33) N(3) 3.590409 yes 55501
C(33) C(35) 2.455704 yes 55501
C(33) C(36) 2.934592 yes 55501
C(33) C(37) 2.456866 yes 55501
C(33) C(42) 2.504138 yes 55501
C(33) C(44) 2.504183 yes 55501
C(34) F(4) 2.315424 yes 55501
C(34) C(36) 2.450103 yes 55501
C(34) C(37) 2.743492 yes 55501
C(34) C(38) 2.374349 yes 55501
C(34) C(42) 3.001936 yes 55501
C(34) C(43) 2.503886 yes 55501
C(35) F(3) 2.315435 yes 55501
C(35) C(33) 2.455704 yes 55501
C(35) C(37) 2.386174 yes 55501
C(35) C(38) 2.737557 yes 55501
C(35) C(39) 3.009076 yes 55501
C(35) C(40) 2.500119 yes 55501
C(36) F(1) 2.390527 yes 55501
C(36) F(4) 2.383961 yes 55501
C(36) N(1) 3.566316 yes 55501
C(36) C(33) 2.934592 yes 55501
C(36) C(34) 2.450103 yes 55501
C(36) C(38) 2.454711 yes 55501
C(36) C(39) 2.518944 yes 55501
C(36) C(41) 2.495218 yes 55501
C(36) H(11) 3.159521 no 55501
C(37) F(2) 2.318851 yes 55501
C(37) C(33) 2.456866 yes 55501
C(37) C(34) 2.743492 yes 55501
C(37) C(35) 2.386174 yes 55501
C(37) C(40) 2.491115 yes 55501
C(37) C(41) 2.970321 yes 55501
C(37) H(11) 3.130252 no 55501
C(38) F(1) 2.318465 yes 55501
C(38) C(34) 2.374349 yes 55501
C(38) C(35) 2.737557 yes 55501
C(38) C(36) 2.454711 yes 55501
C(38) C(43) 2.491357 yes 55501
C(38) C(44) 2.990883 yes 55501
C(39) F(4) 2.654729 yes 55501
C(39) N(1) 3.400049 yes 55501
C(39) C(35) 3.009076 yes 55501
C(39) C(36) 2.518944 yes 55501
C(39) C(41) 2.409711 yes 55501
C(39) H(14) 3.285500 no 66501
C(40) F(1) 2.849695 yes 55501
C(40) F(4) 2.850191 yes 55501
C(40) N(1) 2.587285 yes 55501
C(40) N(4) 2.593318 yes 55501
C(40) C(35) 2.500119 yes 55501
C(40) C(37) 2.491115 yes 55501
C(40) H(11) 3.487631 no 55501
C(41) S(7) 3.568674 yes 66501
C(41) C(13) 3.584117 yes 66501
C(41) F(1) 2.639759 yes 55501
C(41) N(4) 3.388203 yes 55501
C(41) C(36) 2.495218 yes 55501
C(41) C(37) 2.970321 yes 55501
C(41) C(39) 2.409711 yes 55501
C(41) H(11) 3.595434 no 55501
C(41) H(12) 3.481329 no 55501
C(41) H(13) 3.107764 no 66501
C(42) F(3) 2.657250 yes 55501
C(42) N(2) 3.380612 yes 55501
C(42) C(33) 2.504138 yes 55501
C(42) C(34) 3.001936 yes 55501
C(42) C(44) 2.384173 yes 55501
C(43) F(2) 2.853857 yes 55501
C(43) F(3) 2.852487 yes 55501
C(43) N(2) 2.600567 yes 55501
C(43) N(3) 2.572589 yes 55501
C(43) C(34) 2.503886 yes 55501
C(43) C(38) 2.491357 yes 55501
C(44) F(2) 2.666614 yes 55501
C(44) N(3) 3.357905 yes 55501
C(44) C(33) 2.504183 yes 55501
C(44) C(38) 2.990883 yes 55501
C(44) C(42) 2.384173 yes 55501
H(1) S(3) 2.315233 no 55501
H(1) O(2) 3.214429 no 55501
H(1) C(3) 3.514988 no 55501
H(1) C(8) 2.044028 no 55501
H(1) N(2) 2.627168 no 65501
H(2) S(2) 2.612937 no 55501
H(2) S(3) 2.306229 no 55501
H(2) O(2) 2.495751 no 55501
H(2) C(3) 2.681121 no 55501
H(2) C(8) 2.025804 no 55501
H(2) C(15) 3.554768 no 65501
H(2) C(16) 3.464802 no 65501
H(2) C(17) 3.461439 no 65501
H(3) C(12) 2.653380 no 55501
H(3) O(2) 1.972918 no 55501
H(3) C(7) 2.047547 no 55501
H(3) C(18) 3.494275 no 65501
H(4) C(12) 2.503733 no 55501
H(4) S(3) 2.836268 no 55501
H(4) O(2) 1.968536 no 55501
H(4) C(7) 2.039947 no 55501
H(4) N(2) 3.037131 no 65501
H(5) S(1) 3.197629 no 55501
H(5) S(4) 2.328467 no 55501
H(5) O(1) 2.553646 no 55501
H(5) C(2) 2.712883 no 55501
H(5) C(10) 2.009028 no 55501
H(6) S(4) 2.323650 no 55501
H(6) O(1) 3.195207 no 55501
H(6) C(2) 3.543855 no 55501
H(6) C(10) 2.008205 no 55501
H(7) S(4) 2.914132 no 55501
H(7) O(1) 1.961639 no 55501
H(7) C(9) 2.020362 no 55501
H(7) C(11) 2.526349 no 55501
H(8) O(1) 1.963860 no 55501
H(8) C(9) 2.020601 no 55501
H(8) C(11) 2.596392 no 55501
H(9) O(1) 1.959953 no 55501
H(9) C(10) 2.545023 no 55501
H(10) O(1) 1.956896 no 55501
H(10) C(10) 2.566649 no 55501
H(11) O(2) 1.962842 no 55501
H(11) C(8) 2.764005 no 55501
H(11) F(1) 3.416612 no 55501
H(11) C(36) 3.159521 no 55501
H(11) C(37) 3.130252 no 55501
H(11) C(40) 3.487631 no 55501
H(11) C(41) 3.595434 no 55501
H(12) O(2) 1.969952 no 55501
H(12) C(8) 2.404810 no 55501
H(12) N(1) 3.599170 no 55501
H(12) C(41) 3.481329 no 55501
H(13) S(7) 2.334078 no 55501
H(13) C(5) 3.577306 no 55501
H(13) C(14) 2.038262 no 55501
H(13) C(15) 2.656401 no 55501
H(14) S(5) 3.242219 no 55501
H(14) S(7) 2.334599 no 55501
H(14) C(5) 2.932607 no 55501
H(14) C(14) 2.035905 no 55501
H(14) C(15) 2.777325 no 55501
H(15) S(5) 3.444492 no 55501
H(15) S(7) 3.034003 no 55501
H(15) S(8) 3.493043 no 55501
H(15) C(5) 2.698481 no 55501
H(15) C(6) 2.930134 no 55501
H(15) C(13) 2.044023 no 55501
H(15) C(15) 2.059418 no 55501
H(15) C(16) 2.671711 no 55501
H(16) S(7) 2.897331 no 55501
H(16) S(8) 3.120913 no 55501
H(16) C(5) 3.210591 no 55501
H(16) C(6) 3.310970 no 55501
H(16) C(13) 2.040222 no 55501
H(16) C(15) 2.059940 no 55501
H(16) C(16) 2.755485 no 55501
H(17) C(13) 2.775889 no 55501
H(17) C(14) 2.064569 no 55501
H(17) C(16) 2.049266 no 55501
H(17) C(17) 2.677111 no 55501
H(18) C(13) 2.693615 no 55501
H(18) C(14) 2.064280 no 55501
H(18) C(16) 2.053589 no 55501
H(18) C(17) 2.830527 no 55501
H(19) C(14) 2.781076 no 55501
H(19) C(15) 2.041914 no 55501
H(19) C(17) 2.039482 no 55501
H(19) C(18) 2.722500 no 55501
H(19) C(19) 3.348842 no 55501
H(20) C(14) 2.623320 no 55501
H(20) C(15) 2.042515 no 55501
H(20) C(17) 2.040073 no 55501
H(20) C(18) 2.782936 no 55501
H(20) C(19) 2.843186 no 55501
H(21) C(15) 2.775055 no 55501
H(21) C(16) 2.036347 no 55501
H(21) C(18) 2.036976 no 55501
H(21) C(19) 2.755413 no 55501
H(22) C(15) 2.702109 no 55501
H(22) C(16) 2.036701 no 55501
H(22) C(18) 2.053534 no 55501
H(22) C(19) 3.373771 no 55501
H(23) C(16) 3.372235 no 55501
H(23) C(17) 2.050444 no 55501
H(23) C(19) 2.028073 no 55501
H(23) C(20) 2.632640 no 55501
H(24) C(16) 2.747529 no 55501
H(24) C(17) 2.036452 no 55501
H(24) C(19) 2.024220 no 55501
H(24) C(20) 2.753340 no 55501
H(24) C(32) 3.493399 no 65502
H(25) C(16) 2.882191 no 55501
H(25) C(17) 2.822583 no 55501
H(25) C(18) 2.039221 no 55501
H(25) C(20) 2.045151 no 55501
H(25) C(21) 2.774316 no 55501
H(25) C(22) 2.929557 no 55501
H(25) C(22) 3.466662 no 55502
H(26) C(16) 3.316824 no 55501
H(26) C(17) 2.709422 no 55501
H(26) C(18) 2.033872 no 55501
H(26) C(20) 2.047009 no 55501
H(26) C(21) 2.776447 no 55501
H(26) C(22) 3.560238 no 55501
H(27) C(18) 2.683133 no 55501
H(27) C(19) 2.033217 no 55501
H(27) C(21) 2.027204 no 55501
H(27) C(22) 3.340303 no 55501
H(27) C(24) 3.598919 no 55502
H(28) C(18) 2.691189 no 55501
H(28) C(19) 2.035154 no 55501
H(28) C(21) 2.022900 no 55501
H(28) C(22) 2.655531 no 55501
H(28) C(30) 3.354614 no 65502
H(28) C(31) 3.269483 no 65502
H(28) C(32) 3.190240 no 65502
H(29) C(19) 2.702415 no 55501
H(29) C(20) 2.027860 no 55501
H(29) C(22) 2.032021 no 55501
H(30) S(6) 3.022601 no 55502
H(30) S(8) 3.276763 no 55502
H(30) C(6) 3.597997 no 55502
H(30) C(19) 3.375494 no 55501
H(30) C(20) 2.037474 no 55501
H(30) C(22) 2.040493 no 55501
H(30) C(24) 3.146227 no 55502
H(31) C(19) 2.927489 no 55501
H(31) C(20) 2.736606 no 55501
H(31) C(21) 2.050590 no 55501
H(31) C(22) 3.270635 no 55502
H(32) C(20) 3.362058 no 55501
H(32) C(21) 2.060177 no 55501
H(33) S(8) 3.578099 no 55502
H(33) C(19) 3.551199 no 55501
H(33) C(20) 2.735575 no 55501
H(33) C(21) 2.042134 no 55501
H(33) C(30) 3.599544 no 65502
H(34) S(6) 3.526179 no 55501
H(34) S(8) 2.320097 no 55501
H(34) C(6) 2.770748 no 55501
H(34) C(24) 2.024793 no 55501
H(34) C(25) 2.737593 no 55501
H(34) C(29) 3.257046 no 64502
H(35) S(8) 2.319106 no 55501
H(35) S(8) 3.395574 no 54502
H(35) C(23) 3.464844 no 54502
H(35) C(24) 2.014251 no 55501
H(35) C(25) 2.655858 no 55501
H(36) S(8) 2.918624 no 55501
H(36) C(20) 3.161944 no 55502
H(36) C(21) 3.325673 no 55502
H(36) C(23) 2.031167 no 55501
H(36) C(25) 2.059437 no 55501
H(36) C(26) 2.655629 no 55501
H(37) S(6) 2.903212 no 55501
H(37) S(8) 3.002919 no 55501
H(37) C(6) 3.266758 no 55501
H(37) C(23) 2.021322 no 55501
H(37) C(25) 2.045619 no 55501
H(37) C(26) 2.801351 no 55501
H(38) C(23) 2.791330 no 55501
H(38) C(24) 2.059074 no 55501
H(38) C(26) 2.028693 no 55501
H(38) C(27) 2.644030 no 55501
H(38) C(27) 3.345373 no 64502
H(39) C(23) 2.632743 no 55501
H(39) C(24) 2.043341 no 55501
H(39) C(26) 2.023631 no 55501
H(39) C(27) 2.779138 no 55501
H(39) N(1) 3.461126 no 65502
H(40) C(24) 2.783912 no 55501
H(40) C(25) 2.028996 no 55501
H(40) C(27) 2.037423 no 55501
H(40) C(28) 2.679415 no 55501
H(40) N(1) 3.006372 no 65502
H(41) C(15) 3.260463 no 65501
H(41) C(16) 3.098446 no 65501
H(41) C(17) 3.280748 no 65501
H(41) C(24) 2.651309 no 55501
H(41) C(25) 2.022724 no 55501
H(41) C(27) 2.036691 no 55501
H(41) C(28) 2.785052 no 55501
H(42) C(14) 3.574237 no 65501
H(42) C(25) 2.756620 no 55501
H(42) C(25) 3.539556 no 64502
H(42) C(26) 2.034212 no 55501
H(42) C(28) 2.027871 no 55501
H(42) C(29) 2.674874 no 55501
H(43) C(25) 2.656544 no 55501
H(43) C(25) 3.593708 no 64502
H(43) C(26) 2.032537 no 55501
H(43) C(28) 2.021958 no 55501
H(43) C(29) 2.716560 no 55501
H(43) N(1) 2.815916 no 65502
H(44) C(26) 2.754107 no 55501
H(44) C(27) 2.033052 no 55501
H(44) C(29) 2.045405 no 55501
H(44) C(30) 2.738456 no 55501
H(44) F(1) 3.110580 no 65502
H(44) N(1) 3.023853 no 65502
H(45) C(26) 2.710659 no 55501
H(45) C(27) 2.027013 no 55501
H(45) C(29) 2.039153 no 55501
H(45) C(30) 2.772017 no 55501
H(46) S(8) 2.893630 no 65501
H(46) C(23) 3.582201 no 64502
H(46) C(27) 2.715430 no 55501
H(46) C(28) 2.038230 no 55501
H(46) C(30) 2.021254 no 55501
H(46) C(31) 2.628338 no 55501
H(47) C(23) 3.544998 no 64502
H(47) C(27) 2.672954 no 55501
H(47) C(28) 2.031743 no 55501
H(47) C(30) 2.024220 no 55501
H(47) C(31) 2.765015 no 55501
H(47) F(1) 3.585511 no 65502
H(48) C(28) 2.816180 no 55501
H(48) C(29) 2.028802 no 55501
H(48) C(31) 2.036131 no 55501
H(48) C(32) 2.698928 no 55501
H(48) F(1) 2.926451 no 65502
H(48) F(2) 3.592017 no 65502
H(49) C(20) 3.540830 no 65502
H(49) C(28) 2.689549 no 55501
H(49) C(29) 2.030439 no 55501
H(49) C(31) 2.040063 no 55501
H(49) C(32) 2.754652 no 55501
H(50) S(8) 3.539266 no 65501
H(50) C(23) 3.135521 no 65501
H(50) C(24) 3.018549 no 65501
H(50) C(29) 2.731463 no 55501
H(50) C(30) 2.031696 no 55501
H(50) C(32) 2.005515 no 55501
H(51) S(7) 2.924182 no 64502
H(51) C(5) 3.597262 no 64502
H(51) C(29) 2.672167 no 55501
H(51) C(30) 2.035183 no 55501
H(51) C(32) 2.013575 no 55501
H(52) S(7) 3.558739 no 64502
H(52) C(30) 3.351639 no 55501
H(52) C(31) 2.030741 no 55501
H(53) C(30) 2.723796 no 55501
H(53) C(31) 2.018214 no 55501
H(54) C(18) 3.246163 no 65502
H(54) C(20) 3.202544 no 65502
H(54) C(30) 2.738171 no 55501
H(54) C(31) 2.026435 no 55501
